data_7153071
loop_
_publ_author_name
'Lukmantara, Adeline Y.'
'Kalinowski, Danuta S.'
'Kumar, Naresh'
'Richardson, Des R.'

_publ_section_title
;
 Structure-activity studies of 4-phenyl-substituted 2'-benzoylpyridine
 thiosemicarbazones with potent and selective anti-tumour activity.
;
_journal_issue 37
_journal_name_full 'Organic &amp; biomolecular chemistry'
_journal_page_first 6414
_journal_page_last 6425
_journal_paper_doi 10.1039/c3ob41109e
_journal_volume 11
_journal_year 2013
_chemical_formula_sum 'C19 H15 Br N4 S'
_chemical_formula_weight 411.32
_chemical_name_systematic
;
?
;
_space_group_IT_number 2
_symmetry_cell_setting triclinic
_symmetry_space_group_name_Hall '-P 1'
_symmetry_space_group_name_H-M 'P -1'
_atom_sites_solution_hydrogens geom
_atom_sites_solution_primary direct
_atom_sites_solution_secondary difmap
_audit_creation_method SHELXL-97
_cell_angle_alpha 63.494(2)
_cell_angle_beta 85.295(3)
_cell_angle_gamma 77.804(3)
_cell_formula_units_Z 2
_cell_length_a 9.5013(5)
_cell_length_b 10.0576(5)
_cell_length_c 10.2659(5)
_cell_measurement_reflns_used 6184
_cell_measurement_temperature 150(2)
_cell_measurement_theta_max 30.138
_cell_measurement_theta_min 2.395
_cell_volume 858.00(8)
_computing_cell_refinement '<i>SAINT</i> (Bruker, 2007)'
_computing_data_collection '<i>APEX2</i> (Bruker, 2007)'
_computing_data_reduction '<i>SAINT</i> '
_computing_molecular_graphics '<i>SHELXTL-Plus</i> (Sheldrick, 2008)'
_computing_structure_refinement '<i>SHELXL-97</i> (Sheldrick, 2008)'
_computing_structure_solution '<i>SHELXS-97</i> (Sheldrick, 2008)'
_diffrn_ambient_temperature 150(2)
_diffrn_measured_fraction_theta_full 0.997
_diffrn_measured_fraction_theta_max 0.997
_diffrn_measurement_device_type 'Bruker Kappa APEXII CCD Diffractometer'
_diffrn_measurement_method '\f scans and \w scans with \k offsets'
_diffrn_radiation_monochromator graphite
_diffrn_radiation_source 'fine-focus sealed tube'
_diffrn_radiation_type MoK\a
_diffrn_radiation_wavelength 0.71073
_diffrn_reflns_av_R_equivalents 0.0407
_diffrn_reflns_av_sigmaI/netI 0.0336
_diffrn_reflns_limit_h_max 11
_diffrn_reflns_limit_h_min -11
_diffrn_reflns_limit_k_max 11
_diffrn_reflns_limit_k_min -11
_diffrn_reflns_limit_l_max 12
_diffrn_reflns_limit_l_min -12
_diffrn_reflns_number 12449
_diffrn_reflns_theta_full 25.00
_diffrn_reflns_theta_max 25.00
_diffrn_reflns_theta_min 2.95
_exptl_absorpt_coefficient_mu 2.526
_exptl_absorpt_correction_T_max 0.8430
_exptl_absorpt_correction_T_min 0.6481
_exptl_absorpt_correction_type multi-scan
_exptl_absorpt_process_details '<i>SADABS</i> (Bruker, 2001)'
_exptl_crystal_colour 'Light yellow'
_exptl_crystal_density_diffrn 1.592
_exptl_crystal_density_method 'not measured'
_exptl_crystal_description 'Rhombic plates'
_exptl_crystal_F_000 416
_exptl_crystal_size_max 0.19
_exptl_crystal_size_mid 0.12
_exptl_crystal_size_min 0.07
_refine_diff_density_max 0.273
_refine_diff_density_min -0.302
_refine_diff_density_rms 0.057
_refine_ls_extinction_method none
_refine_ls_goodness_of_fit_ref 1.064
_refine_ls_hydrogen_treatment refall
_refine_ls_matrix_type full
_refine_ls_number_parameters 286
_refine_ls_number_reflns 3011
_refine_ls_number_restraints 0
_refine_ls_restrained_S_all 1.064
_refine_ls_R_factor_all 0.0321
_refine_ls_R_factor_gt 0.0247
_refine_ls_shift/su_max 0.001
_refine_ls_shift/su_mean 0.000
_refine_ls_structure_factor_coef Fsqd
_refine_ls_weighting_details 'calc w=1/[\s^2^(Fo^2^)+(0.0308P)^2^+0.2068P] where P=(Fo^2^+2Fc^2^)/3'
_refine_ls_weighting_scheme calc
_refine_ls_wR_factor_gt 0.0588
_refine_ls_wR_factor_ref 0.0621
_reflns_number_gt 2609
_reflns_number_total 3011
_reflns_threshold_expression >2sigma(I)
_cod_data_source_file c3ob41109e.txt
_cod_data_source_block adelin3_p1bar
_cod_depositor_comments
;
The following automatic conversions were performed:

'_symmetry_cell_setting' value 'Triclinic' changed to 'triclinic'
according to /home/saulius/struct/CIF-dictionaries/cif_core.dic
dictionary named 'cif_core.dic' version 2.4.2 from 2011-04-26.

Automatic conversion script
Id: cif_fix_values 1891 2012-01-12 08:04:46Z andrius 
;
_cod_original_cell_volume 858.00(7)
_cod_original_sg_symbol_H-M P-1
_cod_database_code 7153071

loop_
_symmetry_equiv_pos_as_xyz
'x, y, z'
'-x, -y, -z'

loop_
_atom_site_label
_atom_site_type_symbol
_atom_site_fract_x
_atom_site_fract_y
_atom_site_fract_z
_atom_site_U_iso_or_equiv
_atom_site_adp_type
_atom_site_occupancy
_atom_site_symmetry_multiplicity
_atom_site_calc_flag
Br1 Br 1.19776(2) 1.21384(2) 0.05014(2) 0.02904(10) Uani 1 1 d
S1 S 0.82182(6) 0.67043(7) 0.64358(6) 0.02663(15) Uani 1 1 d
N1 N 0.57077(19) 0.3293(2) 0.64054(18) 0.0232(4) Uani 1 1 d
N2 N 0.75897(18) 0.48081(19) 0.40279(18) 0.0192(4) Uani 1 1 d
N3 N 0.7615(2) 0.5129(2) 0.5179(2) 0.0203(4) Uani 1 1 d
N4 N 0.8991(2) 0.6820(2) 0.3783(2) 0.0210(4) Uani 1 1 d
C1 C 0.6945(2) 0.3755(2) 0.4126(2) 0.0176(4) Uani 1 1 d
C2 C 0.6937(2) 0.3616(2) 0.2735(2) 0.0177(4) Uani 1 1 d
C3 C 0.8084(2) 0.3936(2) 0.1782(2) 0.0218(5) Uani 1 1 d
C4 C 0.8040(3) 0.3926(3) 0.0444(2) 0.0251(5) Uani 1 1 d
C5 C 0.6868(2) 0.3562(2) 0.0054(2) 0.0241(5) Uani 1 1 d
C6 C 0.5731(3) 0.3234(2) 0.0994(2) 0.0249(5) Uani 1 1 d
C7 C 0.5758(2) 0.3271(2) 0.2320(2) 0.0218(5) Uani 1 1 d
C8 C 0.6209(2) 0.2762(2) 0.5424(2) 0.0196(5) Uani 1 1 d
C9 C 0.6072(3) 0.1342(3) 0.5617(2) 0.0267(5) Uani 1 1 d
C10 C 0.5320(3) 0.0481(3) 0.6800(3) 0.0357(6) Uani 1 1 d
C11 C 0.4748(3) 0.1048(3) 0.7765(3) 0.0327(6) Uani 1 1 d
C12 C 0.4986(2) 0.2438(3) 0.7538(2) 0.0280(5) Uani 1 1 d
C13 C 0.8292(2) 0.6248(2) 0.5047(2) 0.0186(4) Uani 1 1 d
C14 C 0.9739(2) 0.8027(2) 0.3159(2) 0.0183(4) Uani 1 1 d
C15 C 0.9594(3) 0.9192(3) 0.3569(2) 0.0256(5) Uani 1 1 d
C16 C 1.0300(3) 1.0382(3) 0.2803(2) 0.0262(5) Uani 1 1 d
C17 C 1.1132(2) 1.0418(2) 0.1628(2) 0.0222(5) Uani 1 1 d
C18 C 1.1312(2) 0.9261(2) 0.1227(2) 0.0224(5) Uani 1 1 d
C19 C 1.0621(2) 0.8062(3) 0.2001(2) 0.0213(5) Uani 1 1 d
H3 H 0.886(2) 0.417(2) 0.206(2) 0.018(6) Uiso 1 1 d
H4 H 0.880(3) 0.420(3) -0.023(3) 0.040(7) Uiso 1 1 d
H5 H 0.683(3) 0.358(3) -0.085(3) 0.034(7) Uiso 1 1 d
H6 H 0.492(3) 0.304(3) 0.072(2) 0.026(6) Uiso 1 1 d
H7 H 0.496(2) 0.314(2) 0.293(2) 0.023(6) Uiso 1 1 d
H9 H 0.646(2) 0.100(3) 0.499(2) 0.020(6) Uiso 1 1 d
H10 H 0.526(3) -0.048(3) 0.692(3) 0.051(8) Uiso 1 1 d
H11 H 0.427(3) 0.055(3) 0.850(3) 0.036(7) Uiso 1 1 d
H12 H 0.463(3) 0.287(3) 0.818(3) 0.028(6) Uiso 1 1 d
H15 H 0.903(3) 0.920(3) 0.429(3) 0.036(7) Uiso 1 1 d
H16 H 1.019(3) 1.117(3) 0.305(3) 0.036(7) Uiso 1 1 d
H18 H 1.185(2) 0.929(3) 0.042(2) 0.026(6) Uiso 1 1 d
H19 H 1.071(2) 0.724(3) 0.177(2) 0.022(6) Uiso 1 1 d
H3N H 0.714(3) 0.479(3) 0.582(3) 0.022(7) Uiso 1 1 d
H4N H 0.890(2) 0.645(3) 0.328(2) 0.021(7) Uiso 1 1 d

loop_
_atom_site_aniso_label
_atom_site_aniso_U_11
_atom_site_aniso_U_22
_atom_site_aniso_U_33
_atom_site_aniso_U_23
_atom_site_aniso_U_13
_atom_site_aniso_U_12
Br1 0.03020(15) 0.02356(14) 0.03275(15) -0.00777(10) 0.00579(10) -0.01677(10)
S1 0.0330(3) 0.0356(3) 0.0207(3) -0.0159(2) 0.0076(2) -0.0206(3)
N1 0.0218(10) 0.0245(10) 0.0199(9) -0.0058(8) 0.0044(8) -0.0085(8)
N2 0.0199(9) 0.0208(9) 0.0191(9) -0.0096(7) 0.0019(7) -0.0069(8)
N3 0.0240(10) 0.0246(10) 0.0164(9) -0.0092(8) 0.0061(8) -0.0147(8)
N4 0.0267(11) 0.0228(10) 0.0216(10) -0.0139(8) 0.0086(8) -0.0147(8)
C1 0.0149(10) 0.0179(10) 0.0192(10) -0.0068(9) 0.0015(8) -0.0053(9)
C2 0.0204(11) 0.0129(10) 0.0193(10) -0.0059(8) 0.0026(9) -0.0060(9)
C3 0.0205(12) 0.0220(11) 0.0276(12) -0.0128(10) 0.0034(10) -0.0106(10)
C4 0.0257(12) 0.0268(12) 0.0252(12) -0.0132(10) 0.0071(10) -0.0088(10)
C5 0.0303(13) 0.0250(12) 0.0196(11) -0.0120(10) 0.0001(10) -0.0058(10)
C6 0.0275(13) 0.0253(12) 0.0250(12) -0.0107(10) -0.0021(10) -0.0118(10)
C7 0.0223(12) 0.0225(11) 0.0220(11) -0.0084(9) 0.0048(10) -0.0119(10)
C8 0.0171(11) 0.0211(11) 0.0187(10) -0.0049(9) -0.0006(9) -0.0082(9)
C9 0.0367(14) 0.0245(12) 0.0213(11) -0.0090(10) 0.0008(10) -0.0132(11)
C10 0.0504(16) 0.0282(14) 0.0277(13) -0.0037(11) -0.0021(12) -0.0251(12)
C11 0.0325(14) 0.0382(14) 0.0196(12) 0.0008(11) 0.0042(11) -0.0238(12)
C12 0.0247(13) 0.0344(13) 0.0204(11) -0.0075(10) 0.0055(10) -0.0092(11)
C13 0.0166(11) 0.0197(10) 0.0206(11) -0.0087(9) 0.0025(9) -0.0069(9)
C14 0.0181(11) 0.0175(10) 0.0188(10) -0.0060(9) 0.0013(9) -0.0077(9)
C15 0.0314(13) 0.0263(12) 0.0249(12) -0.0151(10) 0.0108(11) -0.0127(10)
C16 0.0331(13) 0.0232(12) 0.0292(12) -0.0154(10) 0.0054(10) -0.0127(10)
C17 0.0214(11) 0.0188(11) 0.0238(11) -0.0042(9) 0.0017(9) -0.0111(9)
C18 0.0222(12) 0.0244(12) 0.0212(11) -0.0092(9) 0.0061(10) -0.0098(10)
C19 0.0244(12) 0.0221(11) 0.0226(11) -0.0132(10) 0.0038(9) -0.0088(9)

loop_
_atom_type_symbol
_atom_type_description
_atom_type_scat_dispersion_real
_atom_type_scat_dispersion_imag
_atom_type_scat_source
C C 0.0033 0.0016 'International Tables Vol C Tables 4.2.6.8 and 6.1.1.4'
H H 0.0000 0.0000 'International Tables Vol C Tables 4.2.6.8 and 6.1.1.4'
N N 0.0061 0.0033 'International Tables Vol C Tables 4.2.6.8 and 6.1.1.4'
S S 0.1246 0.1234 'International Tables Vol C Tables 4.2.6.8 and 6.1.1.4'
Br Br -0.2901 2.4595 'International Tables Vol C Tables 4.2.6.8 and 6.1.1.4'

loop_
_geom_angle_atom_site_label_1
_geom_angle_atom_site_label_2
_geom_angle_atom_site_label_3
_geom_angle
C12 N1 C8 117.62(19)
C1 N2 N3 120.33(17)
N2 N3 C13 119.22(18)
N2 N3 H3N 118.7(18)
C13 N3 H3N 121.0(18)
C13 N4 C14 132.51(19)
C13 N4 H4N 112.6(17)
C14 N4 H4N 114.6(17)
N2 C1 C8 126.91(18)
N2 C1 C2 113.39(17)
C8 C1 C2 119.66(17)
C7 C2 C3 118.65(19)
C7 C2 C1 121.23(18)
C3 C2 C1 119.98(18)
C4 C3 C2 120.6(2)
C4 C3 H3 121.3(13)
C2 C3 H3 118.1(13)
C3 C4 C5 120.1(2)
C3 C4 H4 120.5(15)
C5 C4 H4 119.3(15)
C6 C5 C4 119.7(2)
C6 C5 H5 120.5(15)
C4 C5 H5 119.7(15)
C5 C6 C7 120.3(2)
C5 C6 H6 120.1(14)
C7 C6 H6 119.5(14)
C6 C7 C2 120.6(2)
C6 C7 H7 121.4(14)
C2 C7 H7 117.9(14)
N1 C8 C9 121.80(19)
N1 C8 C1 117.36(18)
C9 C8 C1 120.83(19)
C10 C9 C8 119.2(2)
C10 C9 H9 120.9(14)
C8 C9 H9 119.9(14)
C11 C10 C9 119.1(2)
C11 C10 H10 123.3(17)
C9 C10 H10 117.5(17)
C10 C11 C12 118.4(2)
C10 C11 H11 121.3(17)
C12 C11 H11 120.3(17)
N1 C12 C11 123.7(2)
N1 C12 H12 114.4(14)
C11 C12 H12 121.8(14)
N4 C13 N3 113.32(18)
N4 C13 S1 128.14(16)
N3 C13 S1 118.50(15)
C19 C14 C15 119.17(19)
C19 C14 N4 115.85(19)
C15 C14 N4 124.90(19)
C16 C15 C14 119.8(2)
C16 C15 H15 119.6(17)
C14 C15 H15 120.6(17)
C17 C16 C15 120.0(2)
C17 C16 H16 119.7(15)
C15 C16 H16 120.2(15)
C18 C17 C16 120.91(19)
C18 C17 Br1 119.73(16)
C16 C17 Br1 119.31(17)
C17 C18 C19 119.1(2)
C17 C18 H18 121.4(14)
C19 C18 H18 119.4(14)
C18 C19 C14 120.9(2)
C18 C19 H19 122.5(13)
C14 C19 H19 116.6(13)

loop_
_geom_bond_atom_site_label_1
_geom_bond_atom_site_label_2
_geom_bond_distance
Br1 C17 1.904(2)
S1 C13 1.675(2)
N1 C12 1.337(3)
N1 C8 1.350(3)
N2 C1 1.295(3)
N2 N3 1.360(2)
N3 C13 1.361(3)
N3 H3N 0.75(2)
N4 C13 1.345(3)
N4 C14 1.409(3)
N4 H4N 0.78(2)
C1 C8 1.489(3)
C1 C2 1.495(3)
C2 C7 1.391(3)
C2 C3 1.393(3)
C3 C4 1.382(3)
C3 H3 0.92(2)
C4 C5 1.383(3)
C4 H4 0.96(3)
C5 C6 1.379(3)
C5 H5 0.92(2)
C6 C7 1.381(3)
C6 H6 0.92(2)
C7 H7 0.93(2)
C8 C9 1.385(3)
C9 C10 1.384(3)
C9 H9 0.89(2)
C10 C11 1.373(4)
C10 H10 0.93(3)
C11 C12 1.376(3)
C11 H11 0.86(3)
C12 H12 0.94(2)
C14 C19 1.388(3)
C14 C15 1.389(3)
C15 C16 1.383(3)
C15 H15 0.88(3)
C16 C17 1.378(3)
C16 H16 0.92(3)
C17 C18 1.373(3)
C18 C19 1.382(3)
C18 H18 0.93(2)
C19 H19 0.94(2)

loop_
_geom_torsion_atom_site_label_1
_geom_torsion_atom_site_label_2
_geom_torsion_atom_site_label_3
_geom_torsion_atom_site_label_4
_geom_torsion
C1 N2 N3 C13 -179.59(19)
N3 N2 C1 C8 -1.6(3)
N3 N2 C1 C2 176.30(17)
N2 C1 C2 C7 -143.4(2)
C8 C1 C2 C7 34.6(3)
N2 C1 C2 C3 32.1(3)
C8 C1 C2 C3 -149.81(19)
C7 C2 C3 C4 0.7(3)
C1 C2 C3 C4 -175.02(19)
C2 C3 C4 C5 -1.5(3)
C3 C4 C5 C6 1.1(3)
C4 C5 C6 C7 0.1(3)
C5 C6 C7 C2 -0.9(3)
C3 C2 C7 C6 0.5(3)
C1 C2 C7 C6 176.16(19)
C12 N1 C8 C9 -4.1(3)
C12 N1 C8 C1 176.88(18)
N2 C1 C8 N1 25.0(3)
C2 C1 C8 N1 -152.72(19)
N2 C1 C8 C9 -154.0(2)
C2 C1 C8 C9 28.3(3)
N1 C8 C9 C10 4.2(3)
C1 C8 C9 C10 -176.9(2)
C8 C9 C10 C11 -1.0(4)
C9 C10 C11 C12 -2.0(4)
C8 N1 C12 C11 1.0(3)
C10 C11 C12 N1 2.1(4)
C14 N4 C13 N3 175.3(2)
C14 N4 C13 S1 -7.0(4)
N2 N3 C13 N4 -6.0(3)
N2 N3 C13 S1 176.00(15)
C13 N4 C14 C19 164.9(2)
C13 N4 C14 C15 -18.6(4)
C19 C14 C15 C16 1.4(3)
N4 C14 C15 C16 -175.0(2)
C14 C15 C16 C17 0.7(4)
C15 C16 C17 C18 -2.1(4)
C15 C16 C17 Br1 175.32(18)
C16 C17 C18 C19 1.3(3)
Br1 C17 C18 C19 -176.12(16)
C17 C18 C19 C14 0.9(3)
C15 C14 C19 C18 -2.3(3)
N4 C14 C19 C18 174.5(2)
